data_4035523
loop_
_publ_author_name
'Liu, Peiye'
'Clark, Ronald J.'
'Zhu, Lei'

_publ_section_title
;
 Synthesis of 1-Cyanoalkynes and Their Ruthenium(II)-Catalyzed
 Cycloaddition with Organic Azides to Afford 4-Cyano-1,2,3-triazoles.
;
_journal_issue 9
_journal_name_full 'The Journal of organic chemistry'
_journal_page_first 5092
_journal_page_last 5103
_journal_paper_doi 10.1021/acs.joc.8b00424
_journal_volume 83
_journal_year 2018
_chemical_formula_moiety 'C16 H12 N4'
_chemical_formula_sum 'C16 H12 N4'
_chemical_formula_weight 260.30
_space_group_crystal_system triclinic
_space_group_IT_number 2
_space_group_name_Hall '-P 1'
_space_group_name_H-M_alt 'P -1'
_atom_sites_solution_hydrogens geom
_audit_creation_method SHELXL-2014/7
_cell_angle_alpha 70.2601(7)
_cell_angle_beta 80.8817(8)
_cell_angle_gamma 87.0438(8)
_cell_formula_units_Z 2
_cell_length_a 7.1531(5)
_cell_length_b 9.1337(6)
_cell_length_c 11.3187(8)
_cell_measurement_reflns_used 4284
_cell_measurement_temperature 183(2)
_cell_measurement_theta_max 29.04
_cell_measurement_theta_min 2.37
_cell_volume 687.25(8)
_computing_cell_refinement 'Bruker SAINT'
_computing_data_collection 'Bruker APEX2'
_computing_data_reduction 'Bruker SAINT'
_computing_molecular_graphics 'Bruker SHELXTL'
_computing_publication_material 'Bruker SHELXTL'
_computing_structure_refinement 'SHELXL-2014/7 (Sheldrick, 2014)'
_computing_structure_solution 'SHELXS-97 (Sheldrick 2008)'
_diffrn_ambient_temperature 183(2)
_diffrn_measured_fraction_theta_full 0.998
_diffrn_measured_fraction_theta_max 0.982
_diffrn_measurement_device_type 'Bruker APEX-II CCD'
_diffrn_measurement_method '\f and \w scans'
_diffrn_radiation_type MoK\a
_diffrn_radiation_wavelength 0.71073
_diffrn_reflns_av_R_equivalents 0.0200
_diffrn_reflns_av_unetI/netI 0.0214
_diffrn_reflns_Laue_measured_fraction_full 0.998
_diffrn_reflns_Laue_measured_fraction_max 0.982
_diffrn_reflns_limit_h_max 9
_diffrn_reflns_limit_h_min -9
_diffrn_reflns_limit_k_max 12
_diffrn_reflns_limit_k_min -12
_diffrn_reflns_limit_l_max 14
_diffrn_reflns_limit_l_min -15
_diffrn_reflns_number 8446
_diffrn_reflns_point_group_measured_fraction_full 0.998
_diffrn_reflns_point_group_measured_fraction_max 0.982
_diffrn_reflns_theta_full 25.242
_diffrn_reflns_theta_max 28.282
_diffrn_reflns_theta_min 1.933
_exptl_absorpt_coefficient_mu 0.079
_exptl_absorpt_correction_T_max 0.7459
_exptl_absorpt_correction_T_min 0.7081
_exptl_absorpt_correction_type empirical
_exptl_absorpt_process_details SADABS
_exptl_crystal_colour colorless
_exptl_crystal_density_diffrn 1.258
_exptl_crystal_description irregular
_exptl_crystal_F_000 272
_exptl_crystal_size_max 0.331
_exptl_crystal_size_mid 0.304
_exptl_crystal_size_min 0.279
_refine_diff_density_max 0.247
_refine_diff_density_min -0.188
_refine_diff_density_rms 0.046
_refine_ls_extinction_coef 0.037(5)
_refine_ls_extinction_expression Fc^*^=kFc[1+0.001xFc^2^\l^3^/sin(2\q)]^-1/4^
_refine_ls_extinction_method 'SHELXL-2014/7 (Sheldrick 2014'
_refine_ls_goodness_of_fit_ref 1.045
_refine_ls_hydrogen_treatment constr
_refine_ls_matrix_type full
_refine_ls_number_parameters 183
_refine_ls_number_reflns 3359
_refine_ls_number_restraints 0
_refine_ls_restrained_S_all 1.045
_refine_ls_R_factor_all 0.0456
_refine_ls_R_factor_gt 0.0400
_refine_ls_shift/su_max 0.005
_refine_ls_shift/su_mean 0.000
_refine_ls_structure_factor_coef Fsqd
_refine_ls_weighting_details 'w=1/[\s^2^(Fo^2^)+(0.0559P)^2^+0.1472P] where P=(Fo^2^+2Fc^2^)/3'
_refine_ls_weighting_scheme calc
_refine_ls_wR_factor_gt 0.1075
_refine_ls_wR_factor_ref 0.1127
_reflns_Friedel_coverage 0.000
_reflns_number_gt 2922
_reflns_number_total 3359
_reflns_threshold_expression 'I > 2\s(I)'
_cod_data_source_file jo8b00424_si_002.cif
_cod_data_source_block zhu231
_cod_database_code 4035523
_shelx_shelxl_version_number 2014/7
_shelx_space_group_comment
; 
The symmetry employed for this shelxl refinement is uniquely defined 
by the following loop, which should always be used as a source of 
symmetry information in preference to the above space-group names. 
They are only intended as comments. 
;
_shelx_estimated_absorpt_t_min 0.974
_shelx_estimated_absorpt_t_max 0.978
_exptl_absorpt_special_details SADABS

loop_
_space_group_symop_operation_xyz
'x, y, z'
'-x, -y, -z'

loop_
_atom_site_label
_atom_site_type_symbol
_atom_site_fract_x
_atom_site_fract_y
_atom_site_fract_z
_atom_site_U_iso_or_equiv
_atom_site_adp_type
_atom_site_occupancy
_atom_site_site_symmetry_order
_atom_site_calc_flag
_atom_site_refinement_flags_posn
_atom_site_refinement_flags_adp
C1 C 0.25179(19) 0.12013(13) 0.05712(12) 0.0380(3) Uani 1 1 d . .
H1 H 0.3358 0.1667 -0.0192 0.046 Uiso 1 1 calc R U
C2 C 0.1903(2) -0.03151(14) 0.08797(14) 0.0483(3) Uani 1 1 d . .
H2 H 0.2319 -0.0889 0.0326 0.058 Uiso 1 1 calc R U
C3 C 0.0687(2) -0.09912(15) 0.19893(16) 0.0525(4) Uani 1 1 d . .
H3 H 0.0262 -0.2028 0.2194 0.063 Uiso 1 1 calc R U
C4 C 0.0082(2) -0.01690(15) 0.28085(15) 0.0503(3) Uani 1 1 d . .
H4 H -0.0746 -0.0647 0.3575 0.060 Uiso 1 1 calc R U
C5 C 0.06831(17) 0.13524(14) 0.25123(12) 0.0391(3) Uani 1 1 d . .
H5 H 0.0269 0.1918 0.3073 0.047 Uiso 1 1 calc R U
C6 C 0.19002(15) 0.20427(12) 0.13846(10) 0.0298(2) Uani 1 1 d . .
C7 C 0.24510(14) 0.36837(12) 0.09985(9) 0.0261(2) Uani 1 1 d . .
C8 C 0.24086(14) 0.48772(12) -0.01380(10) 0.0272(2) Uani 1 1 d . .
C9 C 0.18427(15) 0.47965(12) -0.12698(10) 0.0297(2) Uani 1 1 d . .
C10 C 0.34507(15) 0.37563(12) 0.30182(9) 0.0270(2) Uani 1 1 d . .
C11 C 0.48074(16) 0.26027(13) 0.32846(11) 0.0326(2) Uani 1 1 d . .
H11 H 0.5428 0.2220 0.2642 0.039 Uiso 1 1 calc R U
C12 C 0.52427(17) 0.20170(13) 0.45104(11) 0.0360(3) Uani 1 1 d . .
H12 H 0.6173 0.1225 0.4702 0.043 Uiso 1 1 calc R U
C13 C 0.43464(16) 0.25637(14) 0.54656(11) 0.0349(3) Uani 1 1 d . .
C14 C 0.30057(17) 0.37359(15) 0.51588(11) 0.0382(3) Uani 1 1 d . .
H14 H 0.2395 0.4133 0.5795 0.046 Uiso 1 1 calc R U
C15 C 0.25437(16) 0.43355(14) 0.39409(10) 0.0339(3) Uani 1 1 d . .
H15 H 0.1619 0.5131 0.3744 0.041 Uiso 1 1 calc R U
C16 C 0.4809(2) 0.19059(17) 0.67986(12) 0.0491(3) Uani 1 1 d . .
H16A H 0.5160 0.2754 0.7068 0.074 Uiso 1 1 calc R U
H16B H 0.5869 0.1177 0.6821 0.074 Uiso 1 1 calc R U
H16C H 0.3700 0.1359 0.7373 0.074 Uiso 1 1 calc R U
N1 N 0.30207(12) 0.44049(10) 0.17466(8) 0.0263(2) Uani 1 1 d . .
N2 N 0.33087(13) 0.59558(10) 0.11096(8) 0.0305(2) Uani 1 1 d . .
N3 N 0.29314(13) 0.62442(10) -0.00375(8) 0.0305(2) Uani 1 1 d . .
N4 N 0.13589(15) 0.47258(13) -0.21668(9) 0.0392(2) Uani 1 1 d . .

loop_
_atom_site_aniso_label
_atom_site_aniso_U_11
_atom_site_aniso_U_22
_atom_site_aniso_U_33
_atom_site_aniso_U_23
_atom_site_aniso_U_13
_atom_site_aniso_U_12
C1 0.0515(7) 0.0301(6) 0.0392(6) -0.0160(5) -0.0183(5) 0.0067(5)
C2 0.0686(9) 0.0303(6) 0.0595(8) -0.0228(6) -0.0346(7) 0.0102(6)
C3 0.0583(8) 0.0257(6) 0.0790(10) -0.0128(6) -0.0359(8) -0.0032(5)
C4 0.0454(7) 0.0347(7) 0.0638(9) -0.0046(6) -0.0100(6) -0.0128(5)
C5 0.0383(6) 0.0319(6) 0.0460(7) -0.0119(5) -0.0036(5) -0.0057(5)
C6 0.0329(5) 0.0244(5) 0.0348(5) -0.0108(4) -0.0111(4) -0.0001(4)
C7 0.0262(5) 0.0266(5) 0.0278(5) -0.0128(4) -0.0023(4) 0.0007(4)
C8 0.0278(5) 0.0283(5) 0.0264(5) -0.0116(4) -0.0010(4) 0.0005(4)
C9 0.0302(5) 0.0309(5) 0.0280(5) -0.0115(4) -0.0009(4) 0.0018(4)
C10 0.0302(5) 0.0263(5) 0.0250(5) -0.0087(4) -0.0038(4) -0.0048(4)
C11 0.0356(6) 0.0291(5) 0.0329(5) -0.0114(4) -0.0025(4) 0.0004(4)
C12 0.0364(6) 0.0309(5) 0.0386(6) -0.0071(5) -0.0097(5) 0.0001(4)
C13 0.0365(6) 0.0368(6) 0.0311(5) -0.0079(5) -0.0087(4) -0.0093(5)
C14 0.0429(6) 0.0457(7) 0.0299(6) -0.0178(5) -0.0053(5) 0.0003(5)
C15 0.0364(6) 0.0363(6) 0.0318(6) -0.0152(5) -0.0060(4) 0.0041(4)
C16 0.0534(8) 0.0578(8) 0.0366(7) -0.0106(6) -0.0184(6) -0.0042(6)
N1 0.0307(4) 0.0233(4) 0.0257(4) -0.0098(3) -0.0022(3) -0.0019(3)
N2 0.0377(5) 0.0237(4) 0.0296(5) -0.0090(3) -0.0028(4) -0.0031(4)
N3 0.0352(5) 0.0276(4) 0.0283(4) -0.0097(4) -0.0025(4) -0.0015(4)
N4 0.0416(5) 0.0468(6) 0.0326(5) -0.0182(4) -0.0051(4) 0.0020(4)

loop_
_atom_type_symbol
_atom_type_description
_atom_type_scat_dispersion_real
_atom_type_scat_dispersion_imag
_atom_type_scat_source
C C 0.0033 0.0016 'International Tables Vol C Tables 4.2.6.8 and 6.1.1.4'
H H 0.0000 0.0000 'International Tables Vol C Tables 4.2.6.8 and 6.1.1.4'
N N 0.0061 0.0033 'International Tables Vol C Tables 4.2.6.8 and 6.1.1.4'

loop_
_geom_angle_atom_site_label_1
_geom_angle_atom_site_label_2
_geom_angle_atom_site_label_3
_geom_angle
C2 C1 C6 119.86(12)
C2 C1 H1 120.1
C6 C1 H1 120.1
C3 C2 C1 120.04(12)
C3 C2 H2 120.0
C1 C2 H2 120.0
C2 C3 C4 120.46(12)
C2 C3 H3 119.8
C4 C3 H3 119.8
C3 C4 C5 120.20(13)
C3 C4 H4 119.9
C5 C4 H4 119.9
C4 C5 C6 119.40(12)
C4 C5 H5 120.3
C6 C5 H5 120.3
C5 C6 C1 120.02(11)
C5 C6 C7 120.74(10)
C1 C6 C7 119.13(10)
N1 C7 C8 103.09(9)
N1 C7 C6 126.39(9)
C8 C7 C6 130.39(9)
N3 C8 C7 109.99(9)
N3 C8 C9 122.26(9)
C7 C8 C9 127.70(10)
N4 C9 C8 178.86(11)
C15 C10 C11 121.43(10)
C15 C10 N1 119.20(9)
C11 C10 N1 119.33(9)
C10 C11 C12 118.63(10)
C10 C11 H11 120.7
C12 C11 H11 120.7
C11 C12 C13 121.48(11)
C11 C12 H12 119.3
C13 C12 H12 119.3
C14 C13 C12 118.25(10)
C14 C13 C16 120.62(11)
C12 C13 C16 121.13(11)
C15 C14 C13 121.26(11)
C15 C14 H14 119.4
C13 C14 H14 119.4
C10 C15 C14 118.94(10)
C10 C15 H15 120.5
C14 C15 H15 120.5
C13 C16 H16A 109.5
C13 C16 H16B 109.5
H16A C16 H16B 109.5
C13 C16 H16C 109.5
H16A C16 H16C 109.5
H16B C16 H16C 109.5
C7 N1 N2 111.25(8)
C7 N1 C10 129.53(9)
N2 N1 C10 119.08(8)
N3 N2 N1 107.66(8)
N2 N3 C8 108.01(8)

loop_
_geom_bond_atom_site_label_1
_geom_bond_atom_site_label_2
_geom_bond_distance
C1 C2 1.3862(17)
C1 C6 1.3956(15)
C1 H1 0.9500
C2 C3 1.378(2)
C2 H2 0.9500
C3 C4 1.386(2)
C3 H3 0.9500
C4 C5 1.3889(16)
C4 H4 0.9500
C5 C6 1.3948(16)
C5 H5 0.9500
C6 C7 1.4685(14)
C7 N1 1.3531(13)
C7 C8 1.3804(14)
C8 N3 1.3673(13)
C8 C9 1.4289(14)
C9 N4 1.1457(14)
C10 C15 1.3837(14)
C10 C11 1.3840(15)
C10 N1 1.4362(13)
C11 C12 1.3880(16)
C11 H11 0.9500
C12 C13 1.3933(17)
C12 H12 0.9500
C13 C14 1.3911(17)
C13 C16 1.5075(16)
C14 C15 1.3875(16)
C14 H14 0.9500
C15 H15 0.9500
C16 H16A 0.9800
C16 H16B 0.9800
C16 H16C 0.9800
N1 N2 1.3645(12)
N2 N3 1.3042(12)

loop_
_geom_torsion_atom_site_label_1
_geom_torsion_atom_site_label_2
_geom_torsion_atom_site_label_3
_geom_torsion_atom_site_label_4
_geom_torsion
C6 C1 C2 C3 -0.18(19)
C1 C2 C3 C4 -0.5(2)
C2 C3 C4 C5 0.6(2)
C3 C4 C5 C6 0.0(2)
C4 C5 C6 C1 -0.60(18)
C4 C5 C6 C7 175.51(11)
C2 C1 C6 C5 0.72(17)
C2 C1 C6 C7 -175.46(10)
C5 C6 C7 N1 45.87(16)
C1 C6 C7 N1 -137.98(11)
C5 C6 C7 C8 -129.27(12)
C1 C6 C7 C8 46.88(16)
N1 C7 C8 N3 -0.30(11)
C6 C7 C8 N3 175.68(10)
N1 C7 C8 C9 -177.80(10)
C6 C7 C8 C9 -1.81(18)
C15 C10 C11 C12 0.49(16)
N1 C10 C11 C12 178.31(9)
C10 C11 C12 C13 0.05(17)
C11 C12 C13 C14 -0.75(17)
C11 C12 C13 C16 179.18(11)
C12 C13 C14 C15 0.95(18)
C16 C13 C14 C15 -178.98(11)
C11 C10 C15 C14 -0.30(17)
N1 C10 C15 C14 -178.12(10)
C13 C14 C15 C10 -0.44(18)
C8 C7 N1 N2 0.15(11)
C6 C7 N1 N2 -176.05(9)
C8 C7 N1 C10 -175.46(10)
C6 C7 N1 C10 8.34(17)
C15 C10 N1 C7 -125.96(12)
C11 C10 N1 C7 56.17(15)
C15 C10 N1 N2 58.72(13)
C11 C10 N1 N2 -119.15(11)
C7 N1 N2 N3 0.05(11)
C10 N1 N2 N3 176.18(8)
N1 N2 N3 C8 -0.24(11)
C7 C8 N3 N2 0.34(12)
C9 C8 N3 N2 178.00(9)
